data_4333045
loop_
_publ_author_name
'Du, Zi-Yi'
'Xu, Hai-Bing'
'Mao, Jiang-Gao'

_publ_section_title
;
 Rational Design of 0D, 1D, and 3D Open Frameworks Based on Tetranuclear
 Lanthanide(III) Sulfonate&#x2212;Phosphonate Clusters
;
_journal_issue 24
_journal_name_full 'Inorganic Chemistry'
_journal_page_first 9780
_journal_page_last 9788
_journal_paper_doi 10.1021/ic0613255
_journal_volume 45
_journal_year 2006
_chemical_formula_sum 'C36 H40 Er2 N4 O20 P2 S2'
_chemical_formula_weight 1309.30
_chemical_name_systematic
; 
 ? 
;
_space_group_IT_number 2
_symmetry_cell_setting triclinic
_symmetry_space_group_name_Hall '-P 1'
_symmetry_space_group_name_H-M 'P -1'
_atom_sites_solution_hydrogens geom
_atom_sites_solution_primary direct
_atom_sites_solution_secondary difmap
_audit_creation_method SHELXL-97
_cell_angle_alpha 112.3560(10)
_cell_angle_beta 108.382(2)
_cell_angle_gamma 98.416(2)
_cell_formula_units_Z 2
_cell_length_a 12.174(3)
_cell_length_b 14.274(4)
_cell_length_c 15.326(4)
_cell_measurement_temperature 293(2)
_cell_volume 2227.2(10)
_computing_cell_refinement 'CrystalClear (Rigaku Corp., 2000)'
_computing_data_collection 'CrystalClear (Rigaku Corp., 2000)'
_computing_data_reduction 'CrystalClear (Rigaku Corp., 2000)'
_computing_structure_refinement 'SHELXL-97 (Sheldrick, 1997)'
_computing_structure_solution 'SHELXS-97 (Sheldrick, 1990)'
_diffrn_ambient_temperature 293(2)
_diffrn_detector_area_resol_mean 14.6306
_diffrn_measured_fraction_theta_full 0.985
_diffrn_measured_fraction_theta_max 0.985
_diffrn_measurement_device_type 'Mercury70 (2x2 bin mode)'
_diffrn_measurement_method CCD_Profile_fitting
_diffrn_radiation_monochromator graphite
_diffrn_radiation_source 'fine-focus sealed tube'
_diffrn_radiation_type MoK\a
_diffrn_radiation_wavelength 0.71073
_diffrn_reflns_av_R_equivalents 0.0228
_diffrn_reflns_av_sigmaI/netI 0.0390
_diffrn_reflns_limit_h_max 15
_diffrn_reflns_limit_h_min -14
_diffrn_reflns_limit_k_max 15
_diffrn_reflns_limit_k_min -18
_diffrn_reflns_limit_l_max 19
_diffrn_reflns_limit_l_min -19
_diffrn_reflns_number 17298
_diffrn_reflns_theta_full 27.48
_diffrn_reflns_theta_max 27.48
_diffrn_reflns_theta_min 2.38
_diffrn_standards_decay_% <1.0%
_exptl_absorpt_coefficient_mu 3.992
_exptl_absorpt_correction_T_max 1.0
_exptl_absorpt_correction_T_min 0.803
_exptl_absorpt_correction_type multi-scan
_exptl_crystal_colour pink
_exptl_crystal_density_diffrn 1.952
_exptl_crystal_density_method 'not measured'
_exptl_crystal_description brick
_exptl_crystal_F_000 1284
_exptl_crystal_size_max 0.2000
_exptl_crystal_size_mid 0.1500
_exptl_crystal_size_min 0.1000
_refine_diff_density_max 2.587
_refine_diff_density_min -1.902
_refine_diff_density_rms 0.161
_refine_ls_extinction_method none
_refine_ls_goodness_of_fit_ref 1.074
_refine_ls_hydrogen_treatment mixed
_refine_ls_matrix_type full
_refine_ls_number_parameters 601
_refine_ls_number_reflns 10052
_refine_ls_number_restraints 5
_refine_ls_restrained_S_all 1.079
_refine_ls_R_factor_all 0.0504
_refine_ls_R_factor_gt 0.0409
_refine_ls_shift/su_max 0.001
_refine_ls_shift/su_mean 0.000
_refine_ls_structure_factor_coef Fsqd
_refine_ls_weighting_details 'calc w=1/[\s^2^(Fo^2^)+(0.0499P)^2^+8.3815P] where P=(Fo^2^+2Fc^2^)/3'
_refine_ls_weighting_scheme calc
_refine_ls_wR_factor_gt 0.0985
_refine_ls_wR_factor_ref 0.1077
_reflns_number_gt 8503
_reflns_number_total 10052
_reflns_threshold_expression >2sigma(I)
_cod_data_source_file ic0613255sup4.cif
_cod_data_source_block 1
_cod_depositor_comments
;
The following automatic conversions were performed:

'_exptl_absorpt_correction_type' value 'Multi-scan' changed to
'multi-scan' according to
/home/saulius/struct/CIF-dictionaries/cif_core.dic dictionary named
'cif_core.dic' version 2.4.2 from 2011-04-26.

Automatic conversion script
Id: cif_fix_values 1891 2012-01-12 08:04:46Z andrius 
;
_cod_original_cell_volume 2227.2(9)
_cod_original_sg_symbol_H-M P-1
_cod_database_code 4333045

loop_
_symmetry_equiv_pos_as_xyz
'x, y, z'
'-x, -y, -z'

loop_
_atom_site_label
_atom_site_type_symbol
_atom_site_fract_x
_atom_site_fract_y
_atom_site_fract_z
_atom_site_U_iso_or_equiv
_atom_site_adp_type
_atom_site_occupancy
_atom_site_symmetry_multiplicity
_atom_site_calc_flag
_atom_site_refinement_flags
_atom_site_disorder_group
Er1 Er 0.85485(2) 0.410672(17) 0.483739(16) 0.01799(7) Uani 1 1 d . .
Er2 Er 0.77841(2) 0.30300(2) 0.094120(17) 0.02438(8) Uani 1 1 d . .
P1 P 0.99224(12) 0.67113(10) 0.67944(10) 0.0192(3) Uani 1 1 d . .
P2 P 0.81343(12) 0.51153(11) 0.33518(10) 0.0200(3) Uani 1 1 d . .
S1 S 0.6671(2) 0.88041(18) 0.7754(2) 0.0749(8) Uani 1 1 d D .
S2 S 0.66861(14) 0.80222(13) 0.20272(12) 0.0320(3) Uani 1 1 d . .
N1 N 0.8543(4) 0.2700(4) 0.5430(4) 0.0273(10) Uani 1 1 d . .
N2 N 0.7050(4) 0.3920(4) 0.5601(4) 0.0279(10) Uani 1 1 d . .
N3 N 0.7632(5) 0.4121(4) -0.0038(4) 0.0341(11) Uani 1 1 d . .
N4 N 0.9254(5) 0.3019(4) 0.0093(4) 0.0345(12) Uani 1 1 d . .
C1 C 0.9431(5) 0.7894(4) 0.7112(4) 0.0209(10) Uani 1 1 d . .
C2 C 0.8348(5) 0.7876(4) 0.7243(4) 0.0274(12) Uani 1 1 d . .
H2A H 0.7836 0.7244 0.7117 0.033 Uiso 1 1 calc R .
C3 C 0.8037(5) 0.8818(5) 0.7567(5) 0.0317(13) Uani 1 1 d . .
C4 C 0.8784(6) 0.9766(5) 0.7765(5) 0.0378(14) Uani 1 1 d . .
H4A H 0.8582 1.0392 0.8003 0.045 Uiso 1 1 calc R .
C5 C 0.9839(6) 0.9768(5) 0.7602(5) 0.0374(14) Uani 1 1 d . .
H5A H 1.0337 1.0394 0.7706 0.045 Uiso 1 1 calc R .
C6 C 1.0156(5) 0.8841(5) 0.7286(5) 0.0301(12) Uani 1 1 d . .
H6A H 1.0873 0.8856 0.7189 0.036 Uiso 1 1 calc R .
C7 C 0.7774(5) 0.6348(4) 0.3577(4) 0.0219(10) Uani 1 1 d . .
C8 C 0.7823(5) 0.6986(5) 0.4545(4) 0.0284(12) Uani 1 1 d . .
H8A H 0.8008 0.6761 0.5054 0.034 Uiso 1 1 calc R .
C9 C 0.7599(6) 0.7958(5) 0.4756(4) 0.0367(15) Uani 1 1 d . .
H9A H 0.7660 0.8388 0.5413 0.044 Uiso 1 1 calc R .
C10 C 0.7282(6) 0.8295(5) 0.3996(4) 0.0309(13) Uani 1 1 d . .
H10A H 0.7136 0.8948 0.4137 0.037 Uiso 1 1 calc R .
C11 C 0.7189(5) 0.7634(4) 0.3024(4) 0.0242(11) Uani 1 1 d . .
C12 C 0.7438(5) 0.6676(5) 0.2805(4) 0.0265(11) Uani 1 1 d . .
H12A H 0.7381 0.6252 0.2148 0.032 Uiso 1 1 calc R .
C13 C 0.8435(8) 0.1100(6) 0.6033(6) 0.054(2) Uani 1 1 d . .
H13A H 0.8418 0.0574 0.6250 0.065 Uiso 1 1 calc R .
C14 C 0.7626(7) 0.1683(6) 0.6114(5) 0.0434(17) Uani 1 1 d . .
C15 C 0.6748(8) 0.1562(7) 0.6550(8) 0.062(2) Uani 1 1 d . .
H15A H 0.6718 0.1065 0.6803 0.074 Uiso 1 1 calc R .
C16 C 0.6009(7) 0.2121(7) 0.6599(6) 0.058(2) Uani 1 1 d . .
H16A H 0.5429 0.1980 0.6845 0.070 Uiso 1 1 calc R .
C17 C 0.6044(6) 0.2962(6) 0.6286(5) 0.0406(16) Uani 1 1 d . .
C18 C 0.5314(7) 0.3631(7) 0.6388(6) 0.052(2) Uani 1 1 d . .
H18A H 0.4738 0.3543 0.6653 0.062 Uiso 1 1 calc R .
C19 C 0.5455(6) 0.4425(7) 0.6092(6) 0.0499(19) Uani 1 1 d . .
H19A H 0.4976 0.4878 0.6152 0.060 Uiso 1 1 calc R .
C20 C 0.6335(6) 0.4533(5) 0.5700(5) 0.0380(14) Uani 1 1 d . .
H20A H 0.6422 0.5067 0.5497 0.046 Uiso 1 1 calc R .
C21 C 0.6916(5) 0.3135(5) 0.5891(4) 0.0285(12) Uani 1 1 d . .
C22 C 0.7713(6) 0.2495(5) 0.5800(4) 0.0304(13) Uani 1 1 d . .
C23 C 0.9272(6) 0.2100(5) 0.5339(5) 0.0395(15) Uani 1 1 d . .
H23A H 0.9824 0.2227 0.5063 0.047 Uiso 1 1 calc R .
C24 C 0.9262(7) 0.1286(6) 0.5635(6) 0.0503(19) Uani 1 1 d . .
H24A H 0.9794 0.0885 0.5565 0.060 Uiso 1 1 calc R .
C25 C 0.7332(10) 0.5155(6) -0.1280(6) 0.070(3) Uani 1 1 d . .
H25A H 0.7224 0.5507 -0.1687 0.084 Uiso 1 1 calc R .
C26 C 0.8189(8) 0.4587(6) -0.1256(5) 0.059(2) Uani 1 1 d . .
C27 C 0.8960(10) 0.4522(7) -0.1795(5) 0.072(3) Uani 1 1 d . .
H27A H 0.8925 0.4886 -0.2189 0.086 Uiso 1 1 calc R .
C28 C 0.9738(9) 0.3947(8) -0.1747(6) 0.064(3) Uani 1 1 d . .
H28A H 1.0210 0.3902 -0.2126 0.077 Uiso 1 1 calc R .
C29 C 0.9856(7) 0.3405(6) -0.1129(5) 0.049(2) Uani 1 1 d . .
C30 C 1.0687(8) 0.2825(7) -0.1024(7) 0.065(3) Uani 1 1 d . .
H30A H 1.1162 0.2742 -0.1403 0.077 Uiso 1 1 calc R .
C31 C 1.0792(7) 0.2391(7) -0.0376(6) 0.056(2) Uani 1 1 d . .
H31A H 1.1346 0.2012 -0.0299 0.068 Uiso 1 1 calc R .
C32 C 1.0072(6) 0.2507(6) 0.0181(5) 0.0445(16) Uani 1 1 d . .
H32A H 1.0170 0.2211 0.0636 0.053 Uiso 1 1 calc R .
C33 C 0.9145(6) 0.3471(5) -0.0554(4) 0.0360(14) Uani 1 1 d . .
C34 C 0.8290(6) 0.4073(5) -0.0613(4) 0.0382(15) Uani 1 1 d . .
C35 C 0.6850(7) 0.4682(6) -0.0102(6) 0.0476(17) Uani 1 1 d . .
H35A H 0.6397 0.4733 0.0293 0.057 Uiso 1 1 calc R .
C36 C 0.6674(9) 0.5190(6) -0.0717(6) 0.063(3) Uani 1 1 d . .
H36A H 0.6101 0.5556 -0.0743 0.076 Uiso 1 1 calc R .
O1W O 0.6765(4) 0.2496(3) 0.3586(3) 0.0299(9) Uani 1 1 d . .
O2W O 0.8121(5) 0.1228(4) 0.0457(4) 0.0536(13) Uani 1 1 d . .
O3W O 0.6595(4) 0.1791(4) -0.0855(4) 0.0504(13) Uani 1 1 d . .
O4W O 0.5731(4) 0.3064(5) 0.0510(3) 0.0482(13) Uani 1 1 d . .
O5W O 0.6960(4) 0.2164(4) 0.1707(3) 0.0430(11) Uani 1 1 d . .
O6W O 0.5034(15) 0.0506(15) 0.0698(12) 0.113(7) Uani 0.50 1 d P .
O7W O 0.6804(12) -0.0284(13) 0.0827(13) 0.107(7) Uani 0.50 1 d P .
O8W O 0.6334(14) 0.0565(12) 0.3448(11) 0.060(4) Uiso 0.50 1 d P .
O8W' O 0.6008(14) 0.0544(12) 0.3574(11) 0.062(4) Uiso 0.50 1 d P .
O9W O 0.4949(4) 0.3591(4) 0.2042(4) 0.0479(12) Uani 1 1 d . .
O11 O 1.0854(3) 0.6890(3) 0.6359(3) 0.0231(8) Uani 1 1 d . .
O12 O 0.8811(3) 0.5756(3) 0.6026(3) 0.0224(8) Uani 1 1 d . .
O13 O 1.0483(3) 0.6703(3) 0.7828(3) 0.0249(8) Uani 1 1 d . .
O21 O 0.7284(3) 0.4473(3) 0.3618(3) 0.0260(8) Uani 1 1 d . .
O22 O 0.9422(3) 0.5362(3) 0.4139(3) 0.0250(8) Uani 1 1 d . .
O23 O 0.7948(4) 0.4584(3) 0.2228(3) 0.0262(8) Uani 1 1 d . .
O31 O 0.6358(10) 0.9731(8) 0.7676(9) 0.050(3) Uiso 0.50 1 d PD 1
O32 O 0.7137(15) 0.9192(15) 0.8932(12) 0.095(5) Uiso 0.50 1 d PD 1
O31' O 0.6625(11) 0.9744(9) 0.8276(9) 0.057(3) Uiso 0.50 1 d PD 2
O32' O 0.6841(19) 0.8387(17) 0.8631(15) 0.117(6) Uiso 0.50 1 d PD 2
O33 O 0.5820(5) 0.7830(4) 0.7090(6) 0.0711(19) Uani 1 1 d D .
O41 O 0.7615(7) 0.8930(7) 0.2287(7) 0.111(3) Uani 1 1 d . .
O42 O 0.6413(8) 0.7113(6) 0.1067(4) 0.093(3) Uani 1 1 d . .
O43 O 0.5624(5) 0.8319(6) 0.2072(5) 0.0700(19) Uani 1 1 d . .

loop_
_atom_site_aniso_label
_atom_site_aniso_U_11
_atom_site_aniso_U_22
_atom_site_aniso_U_33
_atom_site_aniso_U_23
_atom_site_aniso_U_13
_atom_site_aniso_U_12
Er1 0.01785(12) 0.01986(12) 0.01751(11) 0.00895(9) 0.00807(9) 0.00584(9)
Er2 0.02466(14) 0.03010(14) 0.01719(12) 0.01004(10) 0.00767(10) 0.00890(10)
P1 0.0195(6) 0.0206(6) 0.0174(6) 0.0073(5) 0.0082(5) 0.0079(5)
P2 0.0216(6) 0.0218(6) 0.0186(6) 0.0107(5) 0.0077(5) 0.0087(5)
S1 0.0427(11) 0.0496(12) 0.113(2) 0.0025(13) 0.0506(13) 0.0148(9)
S2 0.0348(8) 0.0418(8) 0.0355(7) 0.0273(7) 0.0175(6) 0.0206(7)
N1 0.024(2) 0.029(2) 0.030(2) 0.016(2) 0.008(2) 0.0092(19)
N2 0.029(3) 0.031(3) 0.028(2) 0.013(2) 0.016(2) 0.011(2)
N3 0.036(3) 0.028(3) 0.032(3) 0.013(2) 0.010(2) 0.006(2)
N4 0.033(3) 0.040(3) 0.026(2) 0.011(2) 0.012(2) 0.009(2)
C1 0.023(3) 0.021(2) 0.020(2) 0.009(2) 0.008(2) 0.011(2)
C2 0.027(3) 0.023(3) 0.029(3) 0.007(2) 0.014(2) 0.006(2)
C3 0.028(3) 0.035(3) 0.032(3) 0.012(3) 0.013(2) 0.015(2)
C4 0.039(4) 0.027(3) 0.047(4) 0.013(3) 0.019(3) 0.016(3)
C5 0.039(4) 0.027(3) 0.047(4) 0.016(3) 0.020(3) 0.008(3)
C6 0.025(3) 0.031(3) 0.041(3) 0.017(3) 0.019(3) 0.011(2)
C7 0.019(2) 0.021(2) 0.020(2) 0.009(2) 0.004(2) 0.005(2)
C8 0.035(3) 0.031(3) 0.022(3) 0.015(2) 0.008(2) 0.014(2)
C9 0.056(4) 0.036(3) 0.020(3) 0.011(2) 0.013(3) 0.026(3)
C10 0.038(3) 0.023(3) 0.028(3) 0.011(2) 0.009(3) 0.013(2)
C11 0.024(3) 0.025(3) 0.024(3) 0.013(2) 0.008(2) 0.007(2)
C12 0.027(3) 0.031(3) 0.021(2) 0.010(2) 0.009(2) 0.011(2)
C13 0.071(5) 0.031(4) 0.055(4) 0.028(3) 0.012(4) 0.008(4)
C14 0.050(4) 0.039(4) 0.035(3) 0.022(3) 0.010(3) -0.001(3)
C15 0.053(5) 0.079(6) 0.097(7) 0.074(6) 0.043(5) 0.017(4)
C16 0.047(4) 0.084(6) 0.052(4) 0.043(5) 0.024(4) -0.001(4)
C17 0.031(3) 0.052(4) 0.032(3) 0.015(3) 0.017(3) -0.004(3)
C18 0.036(4) 0.077(6) 0.044(4) 0.022(4) 0.029(3) 0.010(4)
C19 0.031(4) 0.062(5) 0.047(4) 0.009(4) 0.022(3) 0.019(3)
C20 0.037(4) 0.037(3) 0.041(3) 0.016(3) 0.019(3) 0.012(3)
C21 0.026(3) 0.034(3) 0.018(2) 0.008(2) 0.008(2) 0.001(2)
C22 0.034(3) 0.029(3) 0.022(3) 0.012(2) 0.008(2) -0.002(2)
C23 0.035(3) 0.039(4) 0.048(4) 0.021(3) 0.017(3) 0.016(3)
C24 0.052(4) 0.043(4) 0.063(5) 0.035(4) 0.014(4) 0.025(3)
C25 0.112(8) 0.038(4) 0.033(4) 0.020(3) -0.001(5) 0.004(5)
C26 0.079(6) 0.042(4) 0.020(3) 0.012(3) -0.005(3) -0.013(4)
C27 0.099(8) 0.056(5) 0.019(3) 0.004(3) 0.016(4) -0.035(5)
C28 0.074(6) 0.069(6) 0.029(4) 0.007(4) 0.030(4) -0.014(5)
C29 0.045(4) 0.053(4) 0.026(3) 0.005(3) 0.015(3) -0.013(3)
C30 0.047(5) 0.072(6) 0.052(5) 0.002(4) 0.035(4) -0.004(4)
C31 0.040(4) 0.053(5) 0.058(5) 0.003(4) 0.025(4) 0.016(4)
C32 0.041(4) 0.045(4) 0.038(4) 0.012(3) 0.014(3) 0.012(3)
C33 0.039(3) 0.033(3) 0.020(3) 0.002(2) 0.010(3) -0.003(3)
C34 0.047(4) 0.028(3) 0.020(3) 0.004(2) 0.005(3) -0.005(3)
C35 0.050(4) 0.044(4) 0.038(4) 0.016(3) 0.009(3) 0.016(3)
C36 0.092(7) 0.041(4) 0.041(4) 0.019(4) 0.005(4) 0.030(4)
O1W 0.024(2) 0.030(2) 0.031(2) 0.0125(17) 0.0098(17) 0.0038(16)
O2W 0.069(4) 0.040(3) 0.048(3) 0.018(2) 0.022(3) 0.017(3)
O3W 0.040(3) 0.047(3) 0.035(2) 0.000(2) 0.002(2) 0.016(2)
O4W 0.034(3) 0.079(4) 0.030(2) 0.020(2) 0.014(2) 0.023(2)
O5W 0.046(3) 0.051(3) 0.033(2) 0.023(2) 0.017(2) 0.006(2)
O6W 0.085(11) 0.122(14) 0.080(10) 0.005(10) 0.044(9) -0.021(10)
O7W 0.074(9) 0.140(13) 0.154(14) 0.144(13) 0.017(9) 0.008(9)
O9W 0.038(3) 0.065(3) 0.041(3) 0.023(3) 0.015(2) 0.020(2)
O11 0.0212(18) 0.0233(18) 0.0230(18) 0.0069(15) 0.0117(15) 0.0053(15)
O12 0.0167(17) 0.0222(18) 0.0235(18) 0.0061(15) 0.0075(15) 0.0057(14)
O13 0.0233(19) 0.031(2) 0.0198(17) 0.0117(16) 0.0063(15) 0.0118(16)
O21 0.025(2) 0.028(2) 0.0255(18) 0.0155(16) 0.0080(16) 0.0068(16)
O22 0.0201(18) 0.028(2) 0.0210(18) 0.0083(16) 0.0031(15) 0.0106(15)
O23 0.033(2) 0.027(2) 0.0176(17) 0.0076(15) 0.0102(16) 0.0131(17)
O33 0.041(3) 0.049(3) 0.114(5) 0.017(3) 0.047(3) 0.011(3)
O41 0.080(5) 0.133(7) 0.121(6) 0.108(6) 0.003(5) -0.018(5)
O42 0.177(8) 0.098(5) 0.035(3) 0.038(3) 0.043(4) 0.099(5)
O43 0.061(4) 0.131(6) 0.073(4) 0.076(4) 0.040(3) 0.066(4)

loop_
_atom_type_symbol
_atom_type_description
_atom_type_scat_dispersion_real
_atom_type_scat_dispersion_imag
_atom_type_scat_source
C C 0.0033 0.0016 'International Tables Vol C Tables 4.2.6.8 and 6.1.1.4'
H H 0.0000 0.0000 'International Tables Vol C Tables 4.2.6.8 and 6.1.1.4'
N N 0.0061 0.0033 'International Tables Vol C Tables 4.2.6.8 and 6.1.1.4'
O O 0.0106 0.0060 'International Tables Vol C Tables 4.2.6.8 and 6.1.1.4'
P P 0.1023 0.0942 'International Tables Vol C Tables 4.2.6.8 and 6.1.1.4'
S S 0.1246 0.1234 'International Tables Vol C Tables 4.2.6.8 and 6.1.1.4'
Er Er -0.2586 4.9576 'International Tables Vol C Tables 4.2.6.8 and 6.1.1.4'

loop_
_geom_angle_atom_site_label_1
_geom_angle_atom_site_label_2
_geom_angle_atom_site_label_3
_geom_angle
_geom_angle_site_symmetry_1
_geom_angle_site_symmetry_3
O11 Er1 O12 146.46(13) 2_766 .
O11 Er1 O22 81.94(13) 2_766 2_766
O12 Er1 O22 78.43(13) . 2_766
O11 Er1 O21 89.14(14) 2_766 .
O12 Er1 O21 87.53(14) . .
O22 Er1 O21 137.93(14) 2_766 .
O11 Er1 N2 140.33(15) 2_766 .
O12 Er1 N2 73.21(15) . .
O22 Er1 N2 118.95(15) 2_766 .
O21 Er1 N2 93.67(15) . .
O11 Er1 O1W 74.06(13) 2_766 .
O12 Er1 O1W 135.02(13) . .
O22 Er1 O1W 142.74(14) 2_766 .
O21 Er1 O1W 70.57(14) . .
N2 Er1 O1W 69.73(15) . .
O11 Er1 N1 87.18(15) 2_766 .
O12 Er1 N1 116.12(15) . .
O22 Er1 N1 81.51(15) 2_766 .
O21 Er1 N1 139.27(14) . .
N2 Er1 N1 65.46(16) . .
O1W Er1 N1 69.42(14) . .
O11 Er1 O22 73.07(13) 2_766 .
O12 Er1 O22 76.83(13) . .
O22 Er1 O22 79.71(13) 2_766 .
O21 Er1 O22 58.43(12) . .
N2 Er1 O22 139.69(14) . .
O1W Er1 O22 118.40(12) . .
N1 Er1 O22 154.37(14) . .
O11 Er1 P2 77.48(10) 2_766 .
O12 Er1 P2 83.84(10) . .
O22 Er1 P2 109.62(10) 2_766 .
O21 Er1 P2 28.74(10) . .
N2 Er1 P2 119.33(12) . .
O1W Er1 P2 92.71(10) . .
N1 Er1 P2 159.24(11) . .
O22 Er1 P2 29.92(8) . .
O11 Er1 Er1 73.27(9) 2_766 2_766
O12 Er1 Er1 73.75(9) . 2_766
O22 Er1 Er1 43.49(10) 2_766 2_766
O21 Er1 Er1 94.57(10) . 2_766
N2 Er1 Er1 145.50(11) . 2_766
O1W Er1 Er1 144.17(9) . 2_766
N1 Er1 Er1 122.82(11) . 2_766
O22 Er1 Er1 36.22(8) . 2_766
P2 Er1 Er1 66.14(3) . 2_766
O13 Er2 O23 78.65(14) 2_766 .
O13 Er2 O5W 83.32(16) 2_766 .
O23 Er2 O5W 87.59(16) . .
O13 Er2 O4W 146.47(15) 2_766 .
O23 Er2 O4W 76.86(16) . .
O5W Er2 O4W 73.14(18) . .
O13 Er2 O3W 137.60(16) 2_766 .
O23 Er2 O3W 143.39(15) . .
O5W Er2 O3W 99.78(18) . .
O4W Er2 O3W 71.30(17) . .
O13 Er2 N4 77.29(15) 2_766 .
O23 Er2 N4 118.68(16) . .
O5W Er2 N4 142.72(19) . .
O4W Er2 N4 135.09(16) . .
O3W Er2 N4 75.30(17) . .
O13 Er2 O2W 74.82(16) 2_766 .
O23 Er2 O2W 146.83(15) . .
O5W Er2 O2W 69.99(19) . .
O4W Er2 O2W 116.96(19) . .
O3W Er2 O2W 67.00(18) . .
N4 Er2 O2W 74.32(18) . .
O13 Er2 N3 121.19(16) 2_766 .
O23 Er2 N3 82.19(15) . .
O5W Er2 N3 150.48(18) . .
O4W Er2 N3 77.58(18) . .
O3W Er2 N3 73.84(18) . .
N4 Er2 N3 64.75(18) . .
O2W Er2 N3 128.87(17) . .
O12 P1 O13 112.7(2) . .
O12 P1 O11 113.3(2) . .
O13 P1 O11 112.6(2) . .
O12 P1 C1 108.1(2) . .
O13 P1 C1 103.6(2) . .
O11 P1 C1 105.7(2) . .
O23 P2 O21 113.7(2) . .
O23 P2 O22 115.4(2) . .
O21 P2 O22 105.5(2) . .
O23 P2 C7 106.5(2) . .
O21 P2 C7 106.7(2) . .
O22 P2 C7 108.7(2) . .
O23 P2 Er1 126.56(16) . .
O21 P2 Er1 46.16(14) . .
O22 P2 Er1 59.91(15) . .
C7 P2 Er1 125.92(18) . .
O31' S1 O33 134.5(6) . .
O31' S1 O31 35.8(6) . .
O33 S1 O31 117.0(6) . .
O31' S1 O32 65.0(8) . .
O33 S1 O32 119.9(8) . .
O31 S1 O32 100.8(8) . .
O31' S1 O32' 98.5(9) . .
O33 S1 O32' 85.3(8) . .
O31 S1 O32' 133.0(9) . .
O32 S1 O32' 37.2(8) . .
O31' S1 C3 113.2(6) . .
O33 S1 C3 109.8(3) . .
O31 S1 C3 106.1(5) . .
O32 S1 C3 101.5(7) . .
O32' S1 C3 103.3(8) . .
O41 S2 O43 109.3(5) . .
O41 S2 O42 115.5(6) . .
O43 S2 O42 111.9(5) . .
O41 S2 C11 106.8(3) . .
O43 S2 C11 105.6(3) . .
O42 S2 C11 107.1(3) . .
C23 N1 C22 118.3(5) . .
C23 N1 Er1 122.6(4) . .
C22 N1 Er1 119.0(4) . .
C20 N2 C21 118.1(5) . .
C20 N2 Er1 122.3(4) . .
C21 N2 Er1 119.5(4) . .
C35 N3 C34 116.6(6) . .
C35 N3 Er2 123.6(5) . .
C34 N3 Er2 119.5(4) . .
C32 N4 C33 117.8(6) . .
C32 N4 Er2 122.3(5) . .
C33 N4 Er2 119.6(4) . .
C6 C1 C2 118.8(5) . .
C6 C1 P1 120.7(4) . .
C2 C1 P1 120.5(4) . .
C1 C2 C3 119.3(5) . .
C4 C3 C2 121.4(6) . .
C4 C3 S1 119.1(5) . .
C2 C3 S1 119.5(5) . .
C3 C4 C5 118.7(6) . .
C6 C5 C4 120.2(6) . .
C1 C6 C5 121.5(6) . .
C8 C7 C12 119.0(5) . .
C8 C7 P2 118.9(4) . .
C12 C7 P2 122.1(4) . .
C9 C8 C7 120.4(5) . .
C8 C9 C10 120.7(5) . .
C11 C10 C9 118.2(5) . .
C12 C11 C10 122.0(5) . .
C12 C11 S2 119.7(4) . .
C10 C11 S2 118.3(4) . .
C11 C12 C7 119.6(5) . .
C24 C13 C14 120.9(6) . .
C13 C14 C22 117.3(7) . .
C13 C14 C15 124.7(7) . .
C22 C14 C15 117.9(7) . .
C16 C15 C14 122.1(7) . .
C15 C16 C17 122.7(7) . .
C18 C17 C21 118.4(7) . .
C18 C17 C16 124.6(7) . .
C21 C17 C16 117.0(7) . .
C19 C18 C17 119.3(6) . .
C18 C19 C20 118.5(7) . .
N2 C20 C19 123.7(7) . .
N2 C21 C17 121.9(6) . .
N2 C21 C22 117.4(5) . .
C17 C21 C22 120.7(6) . .
N1 C22 C14 122.1(6) . .
N1 C22 C21 118.5(5) . .
C14 C22 C21 119.4(6) . .
N1 C23 C24 123.8(7) . .
C13 C24 C23 117.5(7) . .
C36 C25 C26 120.3(7) . .
C25 C26 C34 115.9(8) . .
C25 C26 C27 125.0(8) . .
C34 C26 C27 119.1(9) . .
C28 C27 C26 121.3(8) . .
C27 C28 C29 121.5(8) . .
C33 C29 C30 116.9(7) . .
C33 C29 C28 119.5(9) . .
C30 C29 C28 123.6(8) . .
C31 C30 C29 119.7(7) . .
C30 C31 C32 119.9(8) . .
N4 C32 C31 122.9(8) . .
N4 C33 C29 122.7(7) . .
N4 C33 C34 117.7(6) . .
C29 C33 C34 119.6(7) . .
N3 C34 C26 123.5(7) . .
N3 C34 C33 117.5(6) . .
C26 C34 C33 119.0(7) . .
N3 C35 C36 124.0(8) . .
C25 C36 C35 119.7(9) . .
Er1 O1W O8W 129.2(4) . .
Er2 O4W O9W 117.2(2) . .
Er2 O5W O6W 124.1(4) . .
O7W O6W O7W 132.9(7) 2_655 .
O7W O6W O5W 122.9(9) 2_655 .
O7W O6W O5W 76.0(6) . .
P1 O11 Er1 137.3(2) . 2_766
P1 O12 Er1 133.4(2) . .
P1 O13 Er2 143.9(2) . 2_766
P2 O21 Er1 105.1(2) . .
P2 O22 Er1 169.5(3) . 2_766
P2 O22 Er1 90.18(18) . .
Er1 O22 Er1 100.29(13) 2_766 .
P2 O23 Er2 143.3(2) . .
S1 O31 O3W 134.0(6) . 1_566
S1 O32 O2W 128.0(10) . 1_566
S1 O32 O7W 153.2(10) . 1_566
O2W O32 O7W 60.7(5) 1_566 1_566
S1 O32 O6W 101.8(8) . 2_666
O2W O32 O6W 81.4(6) 1_566 2_666
O7W O32 O6W 52.0(5) 1_566 2_666
S2 O41 O7W 108.8(5) . 1_565
S2 O42 O4W 110.7(4) . 2_665
S2 O43 O3W 141.9(4) . 2_665
S2 O43 O8W 109.1(5) . 1_565
O3W O43 O8W 95.7(4) 2_665 1_565

loop_
_geom_bond_atom_site_label_1
_geom_bond_atom_site_label_2
_geom_bond_distance
_geom_bond_site_symmetry_2
Er1 O11 2.253(4) 2_766
Er1 O12 2.262(4) .
Er1 O22 2.289(4) 2_766
Er1 O21 2.302(4) .
Er1 N2 2.492(5) .
Er1 O1W 2.497(4) .
Er1 N1 2.499(5) .
Er1 O22 2.666(4) .
Er1 P2 3.0810(14) .
Er1 Er1 3.8113(9) 2_766
Er2 O13 2.205(4) 2_766
Er2 O23 2.268(4) .
Er2 O5W 2.323(4) .
Er2 O4W 2.388(5) .
Er2 O3W 2.416(5) .
Er2 N4 2.520(5) .
Er2 O2W 2.527(5) .
Er2 N3 2.530(5) .
P1 O12 1.519(4) .
P1 O13 1.520(4) .
P1 O11 1.522(4) .
P1 C1 1.816(5) .
P2 O23 1.517(4) .
P2 O21 1.535(4) .
P2 O22 1.537(4) .
P2 C7 1.808(5) .
S1 O31' 1.295(11) .
S1 O33 1.371(6) .
S1 O31 1.467(11) .
S1 O32 1.545(15) .
S1 O32' 1.635(17) .
S1 C3 1.773(6) .
S2 O41 1.418(7) .
S2 O43 1.432(6) .
S2 O42 1.440(6) .
S2 C11 1.780(5) .
N1 C23 1.324(8) .
N1 C22 1.353(8) .
N2 C20 1.324(8) .
N2 C21 1.361(8) .
N3 C35 1.334(9) .
N3 C34 1.356(9) .
N4 C32 1.323(9) .
N4 C33 1.358(8) .
C1 C6 1.380(8) .
C1 C2 1.394(8) .
C2 C3 1.399(8) .
C3 C4 1.380(9) .
C4 C5 1.383(9) .
C5 C6 1.383(9) .
C7 C8 1.391(8) .
C7 C12 1.399(7) .
C8 C9 1.388(8) .
C9 C10 1.392(8) .
C10 C11 1.384(8) .
C11 C12 1.381(8) .
C13 C24 1.374(12) .
C13 C14 1.384(12) .
C14 C22 1.416(8) .
C14 C15 1.450(11) .
C15 C16 1.288(13) .
C16 C17 1.453(11) .
C17 C18 1.396(11) .
C17 C21 1.413(8) .
C18 C19 1.378(12) .
C19 C20 1.401(10) .
C21 C22 1.429(9) .
C23 C24 1.399(9) .
C25 C36 1.343(14) .
C25 C26 1.412(14) .
C26 C34 1.422(9) .
C26 C27 1.425(13) .
C27 C28 1.345(15) .
C28 C29 1.420(12) .
C29 C33 1.406(9) .
C29 C30 1.408(13) .
C30 C31 1.341(13) .
C31 C32 1.390(11) .
C33 C34 1.446(10) .
C35 C36 1.379(11) .
O1W O8W 2.643(15) .
O4W O9W 2.694(7) .
O5W O6W 2.607(15) .
O6W O7W 2.55(2) 2_655
O6W O7W 2.56(3) .
O11 Er1 2.253(4) 2_766
O13 Er2 2.205(4) 2_766
O22 Er1 2.289(4) 2_766
O31 O3W 2.846(12) 1_566
O32 O2W 2.719(18) 1_566
O32 O7W 2.89(2) 1_566
O32 O6W 2.93(2) 2_666
O41 O7W 2.843(12) 1_565
O42 O4W 2.843(8) 2_665
O43 O3W 2.698(7) 2_665
O43 O8W 2.892(16) 1_565
